data_7250463
loop_
_publ_author_name
'Jemai, Mahdi'
'Barcel\'o-Oliver, Miquel'
'Marouani, Houda'
'Roisnel, Thierry'
'Frontera, Antonio'
'Prohens, Rafel'

_publ_section_title
;
 Structural and computational analysis of H-bond mediated
 anion&#x22EF;anion interactions in new salts of fumaric and maleic acids
;
_journal_issue 27
_journal_name_full CrystEngComm
_journal_page_first 4686
_journal_page_last 4698
_journal_paper_doi 10.1039/D5CE00380F
_journal_volume 27
_journal_year 2025
_chemical_formula_moiety 'C8 H14 N2, 3(H2 O), 2(C4 H3 O4)'
_chemical_formula_sum 'C16 H26 N2 O11'
_chemical_formula_weight 422.39
_space_group_crystal_system monoclinic
_space_group_IT_number 14
_space_group_name_Hall '-P 2yn'
_space_group_name_H-M_alt 'P 1 21/n 1'
_atom_sites_solution_hydrogens mixed
_atom_sites_solution_primary dual
_audit_creation_date 2024-11-06
_audit_creation_method
;
Olex2 1.5
(compiled 2024.01.12 svn.r2f8d729c for OlexSys, GUI svn.r6928)
;
_audit_update_record
;
2025-04-01 deposited with the CCDC.	2025-05-28 downloaded from the CCDC.
;
_cell_angle_alpha 90
_cell_angle_beta 98.675(4)
_cell_angle_gamma 90
_cell_formula_units_Z 4
_cell_length_a 8.0431(7)
_cell_length_b 14.8328(12)
_cell_length_c 16.9537(14)
_cell_measurement_reflns_used 9867
_cell_measurement_temperature 100.00
_cell_measurement_theta_max 68.10
_cell_measurement_theta_min 5.78
_cell_volume 1999.5(3)
_computing_cell_refinement 'Bruker Apex5, 2024'
_computing_data_collection 'Bruker Apex5, 2024'
_computing_data_reduction 'SAINT v8.40A (Bruker, 2019)'
_computing_molecular_graphics 'Olex2 1.5 (Dolomanov et al., 2009)'
_computing_publication_material 'Olex2 1.5 (Dolomanov et al., 2009)'
_computing_structure_refinement 'SHELXL 2019/3 (Sheldrick, 2015)'
_computing_structure_solution 'XT  (Sheldrick, 2015)'
_diffrn_ambient_temperature 100.00
_diffrn_measured_fraction_theta_full 0.989
_diffrn_measured_fraction_theta_max 0.987
_diffrn_measurement_device_type 'Bruker D8 Venture'
_diffrn_measurement_method '\f and \w scans'
_diffrn_radiation_monochromator multilayer
_diffrn_radiation_type CuK\a
_diffrn_radiation_wavelength 1.54178
_diffrn_reflns_av_R_equivalents 0.0508
_diffrn_reflns_av_unetI/netI 0.0452
_diffrn_reflns_Laue_measured_fraction_full 0.989
_diffrn_reflns_Laue_measured_fraction_max 0.987
_diffrn_reflns_limit_h_max 9
_diffrn_reflns_limit_h_min -9
_diffrn_reflns_limit_k_max 17
_diffrn_reflns_limit_k_min -17
_diffrn_reflns_limit_l_max 20
_diffrn_reflns_limit_l_min -20
_diffrn_reflns_number 21289
_diffrn_reflns_point_group_measured_fraction_full 0.989
_diffrn_reflns_point_group_measured_fraction_max 0.987
_diffrn_reflns_theta_full 67.679
_diffrn_reflns_theta_max 68.236
_diffrn_reflns_theta_min 5.278
_diffrn_source 'high brilliance microfocus sealed tube'
_diffrn_source_current 1.2
_diffrn_source_power 0.06
_diffrn_source_voltage 50.0
_diffrn_standards_number 0
_exptl_absorpt_coefficient_mu 1.029
_exptl_absorpt_correction_T_max 0.7531
_exptl_absorpt_correction_T_min 0.4516
_exptl_absorpt_correction_type multi-scan
_exptl_absorpt_process_details
;
SADABS-2016/2 (Bruker,2016) was used for absorption correction.
wR2(int) was 0.1472 before and 0.0861 after correction.
The Ratio of minimum to maximum transmission is 0.5997.
The \l/2 correction factor is Not present.
;
_exptl_crystal_colour colourless
_exptl_crystal_colour_primary colourless
_exptl_crystal_density_diffrn 1.403
_exptl_crystal_description prism
_exptl_crystal_F_000 896
_exptl_crystal_size_max 0.34
_exptl_crystal_size_mid 0.12
_exptl_crystal_size_min 0.08
_refine_diff_density_max 0.438
_refine_diff_density_min -0.346
_refine_diff_density_rms 0.088
_refine_ls_extinction_coef 0.0079(11)
_refine_ls_extinction_expression Fc^*^=kFc[1+0.001xFc^2^\l^3^/sin(2\q)]^-1/4^
_refine_ls_extinction_method 'SHELXL-2019/2 (Sheldrick 2019)'
_refine_ls_goodness_of_fit_ref 1.057
_refine_ls_hydrogen_treatment mixed
_refine_ls_matrix_type full
_refine_ls_number_parameters 319
_refine_ls_number_reflns 3612
_refine_ls_number_restraints 13
_refine_ls_restrained_S_all 1.064
_refine_ls_R_factor_all 0.0609
_refine_ls_R_factor_gt 0.0599
_refine_ls_shift/su_max 0.001
_refine_ls_shift/su_mean 0.000
_refine_ls_structure_factor_coef Fsqd
_refine_ls_weighting_details 'w=1/[\s^2^(Fo^2^)+(0.1120P)^2^+1.0225P] where P=(Fo^2^+2Fc^2^)/3'
_refine_ls_weighting_scheme calc
_refine_ls_wR_factor_gt 0.1590
_refine_ls_wR_factor_ref 0.1605
_reflns_Friedel_coverage 0.000
_reflns_number_gt 3477
_reflns_number_total 3612
_reflns_threshold_expression 'I > 2\s(I)'
_cod_data_source_file d5ce00380f2.cif
_cod_data_source_block 1
_cod_depositor_comments 'Adding full bibliography for 7250461--7250466.cif.'
_cod_database_code 7250463
_shelx_shelxl_version_number 2019/3
_shelx_space_group_comment
;
The symmetry employed for this shelxl refinement is uniquely defined
by the following loop, which should always be used as a source of
symmetry information in preference to the above space-group names.
They are only intended as comments.
;
_shelx_estimated_absorpt_t_max 0.922
_shelx_estimated_absorpt_t_min 0.721
_olex2_refinement_description
;
1. Fixed Uiso
 At 1.2 times of:
  All C(H) groups, All C(H,H) groups
2. Restrained distances
 O8B-H8B = N10-H10A = N10-H10C = N10-H10B = O8A-H8A = N1-H1A = N1-H1C = N1-H1B
 1.05 with sigma of 0.02
 O2W-H2WA
 1.05 with sigma of 0.02
 O3W-H3WA = O3W-H3WB
 1.05 with sigma of 0.02
 O1W-H1WA = O1W-H1WB
 1.05 with sigma of 0.02
3.a Secondary CH2 refined with riding coordinates:
 C2(H2A,H2B), C9(H9A,H9B)
3.b Aromatic/amide H refined with riding coordinates:
 C4(H4), C5(H5), C6(H6), C8(H8), C4A(H4A), C5A(H5A), C4B(H4B), C5B(H5B)
;
_olex2_exptl_crystal_mounting_method 'cryoloop, covered with Parabar 10320 (formerly known as Paratone)'
_olex2_submission_special_instructions 'No special instructions were received'

loop_
_space_group_symop_operation_xyz
'x, y, z'
'-x+1/2, y+1/2, -z+1/2'
'-x, -y, -z'
'x-1/2, -y-1/2, z-1/2'

loop_
_atom_site_label
_atom_site_type_symbol
_atom_site_fract_x
_atom_site_fract_y
_atom_site_fract_z
_atom_site_U_iso_or_equiv
_atom_site_adp_type
_atom_site_occupancy
_atom_site_site_symmetry_order
_atom_site_calc_flag
_atom_site_refinement_flags_posn
_atom_site_refinement_flags_adp
_atom_site_refinement_flags_occupancy
_atom_site_disorder_assembly
_atom_site_disorder_group
N1 N 0.17274(17) 0.74391(10) 0.38003(9) 0.0184(3) Uani 1 1 d D . . . .
H1A H 0.114(3) 0.8046(13) 0.3833(15) 0.033(6) Uiso 1 1 d D . . . .
H1B H 0.286(2) 0.7505(18) 0.3641(16) 0.042(7) Uiso 1 1 d D . . . .
H1C H 0.107(3) 0.7077(15) 0.3353(12) 0.034(6) Uiso 1 1 d D . . . .
C2 C 0.1798(2) 0.69223(12) 0.45601(10) 0.0204(4) Uani 1 1 d . . . . .
H2A H 0.243229 0.727467 0.500227 0.024 Uiso 1 1 calc R U . . .
H2B H 0.240532 0.634831 0.451534 0.024 Uiso 1 1 calc R U . . .
C3 C 0.0061(2) 0.67226(12) 0.47490(10) 0.0180(4) Uani 1 1 d . . . . .
C4 C -0.0752(2) 0.59240(12) 0.44904(11) 0.0223(4) Uani 1 1 d . . . . .
H4 H -0.022408 0.550538 0.418390 0.027 Uiso 1 1 calc R U . . .
C5 C -0.2334(2) 0.57408(12) 0.46810(11) 0.0257(4) Uani 1 1 d . . . . .
H5 H -0.289278 0.519782 0.450115 0.031 Uiso 1 1 calc R U . . .
C6 C -0.3104(2) 0.63469(12) 0.51333(11) 0.0215(4) Uani 1 1 d . . . . .
H6 H -0.417399 0.620819 0.527438 0.026 Uiso 1 1 calc R U . . .
C7 C -0.2323(2) 0.71561(11) 0.53819(10) 0.0166(4) Uani 1 1 d . . . . .
C8 C -0.0740(2) 0.73388(11) 0.51804(10) 0.0170(4) Uani 1 1 d . . . . .
H8 H -0.020185 0.789340 0.534051 0.020 Uiso 1 1 calc R U . . .
C9 C -0.32029(19) 0.78200(12) 0.58478(10) 0.0182(4) Uani 1 1 d . . . . .
H9A H -0.363824 0.832412 0.549297 0.022 Uiso 1 1 calc R U . . .
H9B H -0.417605 0.751972 0.603055 0.022 Uiso 1 1 calc R U . . .
N10 N -0.20733(16) 0.81901(9) 0.65562(8) 0.0158(3) Uani 1 1 d D . . . .
H10A H -0.282(2) 0.8459(13) 0.6894(11) 0.018(5) Uiso 1 1 d D . . . .
H10B H -0.132(3) 0.7719(16) 0.6830(15) 0.045(7) Uiso 1 1 d D . . . .
H10C H -0.136(2) 0.8652(12) 0.6381(12) 0.019(5) Uiso 1 1 d D . . . .
H3WA H 0.177(3) 0.8616(18) 0.6335(18) 0.060(9) Uiso 1 1 d D . . . .
H3WB H 0.192(4) 0.7722(19) 0.6805(19) 0.064(9) Uiso 1 1 d D . . . .
O3W O 0.26726(15) 0.81500(8) 0.65416(9) 0.0272(4) Uani 1 1 d D . . . .
O1A O 0.07250(14) 0.68983(8) 0.71328(8) 0.0198(3) Uani 1 1 d . . . . .
C2A C 0.08734(19) 0.60614(11) 0.71381(9) 0.0150(4) Uani 1 1 d . . . . .
O3A O -0.03221(13) 0.55121(8) 0.71684(7) 0.0188(3) Uani 1 1 d . . . . .
C4A C 0.2565(2) 0.56437(12) 0.71139(10) 0.0173(4) Uani 1 1 d . . . . .
H4A H 0.262835 0.500815 0.705532 0.021 Uiso 1 1 calc R U . . .
C5A C 0.3977(2) 0.61182(11) 0.71703(10) 0.0176(4) Uani 1 1 d . . . . .
H5A H 0.392089 0.675527 0.721756 0.021 Uiso 1 1 calc R U . . .
C6A C 0.5645(2) 0.56867(12) 0.71619(10) 0.0194(4) Uani 1 1 d . . . . .
O7A O 0.58398(16) 0.48838(10) 0.70831(12) 0.0417(5) Uani 1 1 d . . . . .
O8A O 0.68852(14) 0.62743(8) 0.72549(7) 0.0186(3) Uani 1 1 d D . . . .
H8A H 0.800(3) 0.5944(17) 0.7238(15) 0.042(7) Uiso 1 1 d D . . . .
O1B O 0.07996(13) 0.92192(8) 0.40231(7) 0.0169(3) Uani 1 1 d . . . . .
C2B C -0.04100(18) 0.97657(11) 0.40177(9) 0.0139(4) Uani 1 1 d . . . . .
O3B O -0.02682(13) 1.06043(8) 0.39818(7) 0.0178(3) Uani 1 1 d . . . . .
C4B C -0.20992(19) 0.93547(11) 0.40510(9) 0.0148(4) Uani 1 1 d . . . . .
H4B H -0.220299 0.871720 0.401989 0.018 Uiso 1 1 calc R U . . .
C5B C -0.34535(19) 0.98359(11) 0.41217(10) 0.0151(4) Uani 1 1 d . . . . .
H5B H -0.335992 1.047165 0.418056 0.018 Uiso 1 1 calc R U . . .
C6B C -0.51236(19) 0.93970(11) 0.41103(9) 0.0145(4) Uani 1 1 d . . . . .
O7B O -0.53110(14) 0.85889(8) 0.41665(8) 0.0222(3) Uani 1 1 d . . . . .
O8B O -0.63590(13) 0.99905(8) 0.40398(7) 0.0183(3) Uani 1 1 d D . . . .
H8B H -0.745(3) 0.963(2) 0.404(2) 0.066(10) Uiso 1 1 d D . . . .
O1W O -0.53229(19) 0.68765(10) 0.32954(10) 0.0358(4) Uani 1 1 d D . . . .
H1WA H -0.435(4) 0.728(2) 0.315(2) 0.080(11) Uiso 1 1 d D . . . .
H1WB H -0.506(4) 0.6218(13) 0.3169(17) 0.050(8) Uiso 1 1 d D . . . .
O2W O -0.45445(15) 0.86828(8) 0.75129(7) 0.0182(3) Uani 1 1 d D . . . .
H2WA H -0.460(4) 0.9350(12) 0.7644(17) 0.050(8) Uiso 1 1 d D . . . .
H2WB H -0.556(4) 0.8525(17) 0.7212(16) 0.035(6) Uiso 1 1 d . . . . .

loop_
_atom_site_aniso_label
_atom_site_aniso_U_11
_atom_site_aniso_U_22
_atom_site_aniso_U_33
_atom_site_aniso_U_23
_atom_site_aniso_U_13
_atom_site_aniso_U_12
N1 0.0092(7) 0.0177(7) 0.0268(8) -0.0017(6) -0.0018(6) -0.0017(5)
C2 0.0107(8) 0.0239(9) 0.0250(9) 0.0006(7) -0.0029(6) 0.0043(6)
C3 0.0100(8) 0.0202(8) 0.0213(8) 0.0028(6) -0.0053(6) 0.0023(6)
C4 0.0206(9) 0.0192(9) 0.0261(9) -0.0021(7) 0.0001(7) 0.0022(7)
C5 0.0244(10) 0.0194(9) 0.0322(9) -0.0043(7) 0.0005(8) -0.0072(7)
C6 0.0117(8) 0.0250(9) 0.0263(9) 0.0006(7) -0.0021(7) -0.0045(7)
C7 0.0087(7) 0.0193(8) 0.0194(8) 0.0025(6) -0.0058(6) 0.0012(6)
C8 0.0083(8) 0.0173(8) 0.0228(8) 0.0015(6) -0.0055(6) -0.0002(6)
C9 0.0067(7) 0.0211(9) 0.0245(8) 0.0008(6) -0.0050(6) 0.0009(6)
N10 0.0070(6) 0.0160(7) 0.0227(7) -0.0004(5) -0.0031(5) 0.0006(5)
O3W 0.0067(6) 0.0203(7) 0.0515(9) 0.0105(6) -0.0060(5) -0.0012(5)
O1A 0.0060(6) 0.0177(6) 0.0344(7) 0.0035(5) -0.0015(5) 0.0003(4)
C2A 0.0047(7) 0.0191(8) 0.0193(8) 0.0009(6) -0.0038(6) -0.0007(6)
O3A 0.0028(6) 0.0182(6) 0.0338(7) 0.0015(5) -0.0023(5) -0.0011(4)
C4A 0.0067(8) 0.0199(8) 0.0236(8) -0.0023(6) -0.0028(6) 0.0008(6)
C5A 0.0064(8) 0.0193(8) 0.0253(9) 0.0006(6) -0.0034(6) 0.0004(6)
C6A 0.0058(8) 0.0209(9) 0.0300(9) -0.0028(7) -0.0018(6) 0.0004(6)
O7A 0.0090(6) 0.0227(7) 0.0927(13) -0.0188(7) 0.0057(7) -0.0031(5)
O8A 0.0026(5) 0.0173(6) 0.0344(7) 0.0025(5) -0.0021(5) -0.0007(4)
O1B 0.0032(6) 0.0157(6) 0.0304(6) -0.0009(5) -0.0023(4) 0.0013(4)
C2B 0.0034(7) 0.0168(8) 0.0194(8) -0.0007(6) -0.0046(6) -0.0004(6)
O3B 0.0048(5) 0.0141(6) 0.0330(7) 0.0007(5) -0.0024(5) -0.0010(4)
C4B 0.0049(8) 0.0156(8) 0.0219(8) 0.0006(6) -0.0041(6) -0.0013(6)
C5B 0.0049(7) 0.0167(8) 0.0218(8) 0.0008(6) -0.0038(6) -0.0014(6)
C6B 0.0051(8) 0.0169(8) 0.0198(8) 0.0002(6) -0.0037(6) 0.0002(6)
O7B 0.0056(6) 0.0169(7) 0.0415(7) 0.0037(5) -0.0049(5) -0.0016(4)
O8B 0.0025(6) 0.0171(6) 0.0341(7) 0.0012(5) -0.0018(4) 0.0004(4)
O1W 0.0281(8) 0.0241(8) 0.0565(9) -0.0001(6) 0.0100(7) 0.0019(6)
O2W 0.0101(6) 0.0161(6) 0.0267(6) 0.0007(5) -0.0031(5) 0.0012(4)

loop_
_atom_type_symbol
_atom_type_description
_atom_type_scat_dispersion_real
_atom_type_scat_dispersion_imag
_atom_type_scat_source
C C 0.0181 0.0091 'International Tables Vol C Tables 4.2.6.8 and 6.1.1.4'
H H 0.0000 0.0000 'International Tables Vol C Tables 4.2.6.8 and 6.1.1.4'
N N 0.0311 0.0180 'International Tables Vol C Tables 4.2.6.8 and 6.1.1.4'
O O 0.0492 0.0322 'International Tables Vol C Tables 4.2.6.8 and 6.1.1.4'

loop_
_geom_angle_atom_site_label_1
_geom_angle_atom_site_label_2
_geom_angle_atom_site_label_3
_geom_angle
_geom_angle_site_symmetry_1
_geom_angle_site_symmetry_3
_geom_angle_publ_flag
H1A N1 H1B 112(2) . . ?
H1A N1 H1C 109(2) . . ?
H1B N1 H1C 104(2) . . ?
C2 N1 H1A 111.3(14) . . ?
C2 N1 H1B 111.6(16) . . ?
C2 N1 H1C 108.8(14) . . ?
N1 C2 H2A 109.3 . . ?
N1 C2 H2B 109.3 . . ?
N1 C2 C3 111.59(13) . . ?
H2A C2 H2B 108.0 . . ?
C3 C2 H2A 109.3 . . ?
C3 C2 H2B 109.3 . . ?
C4 C3 C2 120.43(16) . . ?
C8 C3 C2 120.05(15) . . ?
C8 C3 C4 119.52(16) . . ?
C3 C4 H4 120.1 . . ?
C5 C4 C3 119.85(16) . . ?
C5 C4 H4 120.1 . . ?
C4 C5 H5 119.9 . . ?
C4 C5 C6 120.27(16) . . ?
C6 C5 H5 119.9 . . ?
C5 C6 H6 119.7 . . ?
C5 C6 C7 120.54(16) . . ?
C7 C6 H6 119.7 . . ?
C6 C7 C8 118.78(16) . . ?
C6 C7 C9 119.81(15) . . ?
C8 C7 C9 121.40(15) . . ?
C3 C8 C7 120.99(15) . . ?
C3 C8 H8 119.5 . . ?
C7 C8 H8 119.5 . . ?
C7 C9 H9A 109.1 . . ?
C7 C9 H9B 109.1 . . ?
H9A C9 H9B 107.8 . . ?
N10 C9 C7 112.61(13) . . ?
N10 C9 H9A 109.1 . . ?
N10 C9 H9B 109.1 . . ?
C9 N10 H10A 105.5(13) . . ?
C9 N10 H10B 111.8(16) . . ?
C9 N10 H10C 109.2(13) . . ?
H10A N10 H10B 114(2) . . ?
H10A N10 H10C 109.6(17) . . ?
H10B N10 H10C 107(2) . . ?
H3WA O3W H3WB 98(3) . . ?
O1A C2A O3A 124.61(14) . . ?
O1A C2A C4A 119.79(14) . . ?
O3A C2A C4A 115.60(14) . . ?
C2A C4A H4A 118.4 . . ?
C5A C4A C2A 123.24(16) . . ?
C5A C4A H4A 118.4 . . ?
C4A C5A H5A 118.9 . . ?
C4A C5A C6A 122.26(16) . . ?
C6A C5A H5A 118.9 . . ?
O7A C6A C5A 123.77(16) . . ?
O7A C6A O8A 123.76(15) . . ?
O8A C6A C5A 112.47(14) . . ?
C6A O8A H8A 109.3(15) . . ?
O1B C2B C4B 116.09(14) . . ?
O3B C2B O1B 124.16(14) . . ?
O3B C2B C4B 119.75(14) . . ?
C2B C4B H4B 118.4 . . ?
C5B C4B C2B 123.21(15) . . ?
C5B C4B H4B 118.4 . . ?
C4B C5B H5B 119.5 . . ?
C4B C5B C6B 121.07(15) . . ?
C6B C5B H5B 119.5 . . ?
O7B C6B C5B 123.56(14) . . ?
O7B C6B O8B 124.43(14) . . ?
O8B C6B C5B 112.01(14) . . ?
C6B O8B H8B 106.2(19) . . ?
H1WA O1W H1WB 108(3) . . ?
H2WA O2W H2WB 108(2) . . ?

loop_
_geom_bond_atom_site_label_1
_geom_bond_atom_site_label_2
_geom_bond_distance
_geom_bond_site_symmetry_2
_geom_bond_publ_flag
N1 H1A 1.020(16) . ?
N1 H1B 0.995(17) . ?
N1 H1C 1.009(17) . ?
N1 C2 1.493(2) . ?
C2 H2A 0.9900 . ?
C2 H2B 0.9900 . ?
C2 C3 1.509(2) . ?
C3 C4 1.391(3) . ?
C3 C8 1.389(2) . ?
C4 H4 0.9500 . ?
C4 C5 1.386(3) . ?
C5 H5 0.9500 . ?
C5 C6 1.387(3) . ?
C6 H6 0.9500 . ?
C6 C7 1.390(2) . ?
C7 C8 1.393(2) . ?
C7 C9 1.505(2) . ?
C8 H8 0.9500 . ?
C9 H9A 0.9900 . ?
C9 H9B 0.9900 . ?
C9 N10 1.497(2) . ?
N10 H10A 0.976(15) . ?
N10 H10B 0.996(17) . ?
N10 H10C 0.968(15) . ?
O3W H3WA 1.025(18) . ?
O3W H3WB 1.023(18) . ?
O1A C2A 1.247(2) . ?
C2A O3A 1.267(2) . ?
C2A C4A 1.501(2) . ?
C4A H4A 0.9500 . ?
C4A C5A 1.327(2) . ?
C5A H5A 0.9500 . ?
C5A C6A 1.488(2) . ?
C6A O7A 1.211(2) . ?
C6A O8A 1.316(2) . ?
O8A H8A 1.026(17) . ?
O1B C2B 1.2653(19) . ?
C2B O3B 1.251(2) . ?
C2B C4B 1.498(2) . ?
C4B H4B 0.9500 . ?
C4B C5B 1.323(2) . ?
C5B H5B 0.9500 . ?
C5B C6B 1.490(2) . ?
C6B O7B 1.214(2) . ?
C6B O8B 1.3193(19) . ?
O8B H8B 1.027(18) . ?
O1W H1WA 1.037(18) . ?
O1W H1WB 1.028(17) . ?
O2W H2WA 1.017(17) . ?
O2W H2WB 0.93(3) . ?

loop_
_geom_hbond_atom_site_label_D
_geom_hbond_atom_site_label_H
_geom_hbond_atom_site_label_A
_geom_hbond_distance_DH
_geom_hbond_distance_HA
_geom_hbond_distance_DA
_geom_hbond_angle_DHA
_geom_hbond_site_symmetry_A
_geom_hbond_publ_flag
N1 H1A O1B 1.020(16) 1.799(17) 2.7851(19) 161(2) . yes
N1 H1B O7B 0.995(17) 2.27(2) 2.9193(18) 122(2) 1_655 yes
N1 H1B O1W 0.995(17) 1.90(2) 2.770(2) 145(2) 1_655 yes
N1 H1C O2W 1.009(17) 1.826(17) 2.8117(19) 165(2) 4_675 yes
N10 H10A O2W 0.976(15) 1.890(16) 2.8440(19) 165.0(18) . yes
N10 H10B O1A 0.996(17) 2.045(19) 3.0048(18) 161(2) . yes
N10 H10C O3B 0.968(15) 1.886(16) 2.8451(18) 170.6(19) 3_576 yes
O3W H3WA O3B 1.025(18) 1.700(18) 2.7245(16) 178(3) 3_576 yes
O3W H3WB O1A 1.023(18) 1.700(19) 2.7165(17) 171(3) . yes
O8A H8A O3A 1.026(17) 1.514(17) 2.5386(16) 176(2) 1_655 yes
O8B H8B O1B 1.027(18) 1.532(19) 2.5520(15) 171(3) 1_455 yes
O1W H1WA O1A 1.037(18) 2.13(3) 2.898(2) 129(3) 4_575 yes
O1W H1WB O7A 1.028(17) 1.78(2) 2.706(2) 148(2) 3_566 yes
O2W H2WA O3A 1.017(17) 1.755(18) 2.7719(17) 178(2) 2_456 yes
O2W H2WB O3W 0.93(3) 1.77(3) 2.6897(17) 172(2) 1_455 yes

loop_
_geom_torsion_atom_site_label_1
_geom_torsion_atom_site_label_2
_geom_torsion_atom_site_label_3
_geom_torsion_atom_site_label_4
_geom_torsion
_geom_torsion_site_symmetry_1
_geom_torsion_site_symmetry_2
_geom_torsion_site_symmetry_3
_geom_torsion_site_symmetry_4
_geom_torsion_publ_flag
N1 C2 C3 C4 91.72(19) . . . . ?
N1 C2 C3 C8 -88.00(18) . . . . ?
C2 C3 C4 C5 178.76(16) . . . . ?
C2 C3 C8 C7 -178.05(14) . . . . ?
C3 C4 C5 C6 -0.5(3) . . . . ?
C4 C3 C8 C7 2.2(2) . . . . ?
C4 C5 C6 C7 1.8(3) . . . . ?
C5 C6 C7 C8 -1.1(3) . . . . ?
C5 C6 C7 C9 177.87(16) . . . . ?
C6 C7 C8 C3 -0.9(2) . . . . ?
C6 C7 C9 N10 134.43(16) . . . . ?
C8 C3 C4 C5 -1.5(3) . . . . ?
C8 C7 C9 N10 -46.6(2) . . . . ?
C9 C7 C8 C3 -179.88(15) . . . . ?
O1A C2A C4A C5A 7.3(3) . . . . ?
C2A C4A C5A C6A 178.68(15) . . . . ?
O3A C2A C4A C5A -172.29(16) . . . . ?
C4A C5A C6A O7A 2.0(3) . . . . ?
C4A C5A C6A O8A -177.59(16) . . . . ?
O1B C2B C4B C5B 173.75(15) . . . . ?
C2B C4B C5B C6B 176.85(14) . . . . ?
O3B C2B C4B C5B -6.7(2) . . . . ?
C4B C5B C6B O7B 12.3(3) . . . . ?
C4B C5B C6B O8B -168.31(15) . . . . ?
